data_2239627
loop_
_publ_author_name
'Sun, Xian-Shun'
'Shao, Nan-Qi'
'Li, Dan-Dan'

_publ_section_title
;
 5-[(2-Hydroxyethyl)(methyl)amino]thiophene-2-carbaldehyde
;
_journal_issue 6
_journal_name_full 'Acta Crystallographica Section E'
_journal_page_first o724
_journal_paper_doi 10.1107/S1600536814012021
_journal_volume 70
_journal_year 2014
_chemical_formula_iupac 'C8 H11 N O2 S'
_chemical_formula_moiety 'C8 H11 N O2 S'
_chemical_formula_sum 'C8 H11 N O2 S'
_chemical_formula_weight 185.24
_chemical_name_systematic
;
5-[(2-Hydroxyethyl)(methyl)amino]thiophene-2-carbaldehyde
;
_space_group_IT_number 29
_symmetry_cell_setting orthorhombic
_symmetry_space_group_name_Hall 'P 2c -2ac'
_symmetry_space_group_name_H-M 'P c a 21'
_atom_sites_solution_hydrogens geom
_atom_sites_solution_primary direct
_atom_sites_solution_secondary difmap
_audit_creation_method SHELXL-97
_cell_angle_alpha 90.0
_cell_angle_beta 90.0
_cell_angle_gamma 90.0
_cell_formula_units_Z 4
_cell_length_a 15.764(5)
_cell_length_b 5.136(5)
_cell_length_c 11.028(5)
_cell_measurement_reflns_used 3223
_cell_measurement_temperature 293(2)
_cell_measurement_theta_max 26.76
_cell_measurement_theta_min 2.58
_cell_volume 892.9(10)
_computing_cell_refinement 'SAINT (Bruker, 2007)'
_computing_data_collection 'SMART (Bruker, 2007)'
_computing_data_reduction 'SAINT (Bruker, 2007)'
_computing_molecular_graphics 'SHELXTL (Sheldrick, 2008)'
_computing_publication_material 'SHELXTL (Sheldrick, 2008)'
_computing_structure_refinement 'SHELXTL (Sheldrick, 2008)'
_computing_structure_solution 'SHELXTL (Sheldrick, 2008)'
_diffrn_ambient_temperature 293(2)
_diffrn_measured_fraction_theta_full 0.999
_diffrn_measured_fraction_theta_max 0.999
_diffrn_measurement_device_type 'Bruker SMART 1000 CCD area-detector'
_diffrn_measurement_method 'phi and omega scans'
_diffrn_radiation_monochromator graphite
_diffrn_radiation_source 'fine-focus sealed tube'
_diffrn_radiation_type MoK\a
_diffrn_radiation_wavelength 0.71069
_diffrn_reflns_av_R_equivalents 0.0197
_diffrn_reflns_av_sigmaI/netI 0.0187
_diffrn_reflns_limit_h_max 18
_diffrn_reflns_limit_h_min -17
_diffrn_reflns_limit_k_max 6
_diffrn_reflns_limit_k_min -5
_diffrn_reflns_limit_l_max 13
_diffrn_reflns_limit_l_min -13
_diffrn_reflns_number 5828
_diffrn_reflns_theta_full 24.99
_diffrn_reflns_theta_max 24.99
_diffrn_reflns_theta_min 2.58
_exptl_absorpt_coefficient_mu 0.321
_exptl_absorpt_correction_type none
_exptl_crystal_colour yellow
_exptl_crystal_density_diffrn 1.378
_exptl_crystal_density_method 'not measured'
_exptl_crystal_description block
_exptl_crystal_F_000 392
_exptl_crystal_size_max 0.30
_exptl_crystal_size_mid 0.20
_exptl_crystal_size_min 0.20
_refine_diff_density_max 0.141
_refine_diff_density_min -0.128
_refine_ls_abs_structure_details 'Flack (1983), 756 Friedel pairs'
_refine_ls_abs_structure_Flack -0.03(7)
_refine_ls_extinction_method none
_refine_ls_goodness_of_fit_ref 1.079
_refine_ls_hydrogen_treatment constr
_refine_ls_matrix_type full
_refine_ls_number_parameters 111
_refine_ls_number_reflns 1564
_refine_ls_number_restraints 1
_refine_ls_restrained_S_all 1.078
_refine_ls_R_factor_all 0.0249
_refine_ls_R_factor_gt 0.0237
_refine_ls_shift/su_max 0.000
_refine_ls_shift/su_mean 0.000
_refine_ls_structure_factor_coef Fsqd
_refine_ls_weighting_details 'calc w=1/[\s^2^(Fo^2^)+(0.0417P)^2^+0.0567P] where P=(Fo^2^+2Fc^2^)/3'
_refine_ls_weighting_scheme calc
_refine_ls_wR_factor_gt 0.0659
_refine_ls_wR_factor_ref 0.0669
_reflns_number_gt 1514
_reflns_number_total 1564
_reflns_threshold_expression I>2sigma(I)
_cod_data_source_file xu5786sup1.cif
_cod_data_source_block I
_cod_database_code 2239627
_cod_database_fobs_code 2239627

loop_
_symmetry_equiv_pos_as_xyz
'x, y, z'
'-x, -y, z+1/2'
'-x+1/2, y, z+1/2'
'x+1/2, -y, z'

loop_
_atom_site_type_symbol
_atom_site_label
_atom_site_fract_x
_atom_site_fract_y
_atom_site_fract_z
_atom_site_U_iso_or_equiv
_atom_site_adp_type
_atom_site_calc_flag
_atom_site_refinement_flags
_atom_site_occupancy
_atom_site_symmetry_multiplicity
S S1 0.53676(3) 0.28672(8) 0.22080(5) 0.04276(14) Uani d . 1 1
O O1 0.32880(9) 0.3310(3) 0.35492(15) 0.0575(4) Uani d . 1 1
H H1 0.2888 0.2479 0.3274 0.086 Uiso calc R 1 1
N N1 0.40014(10) 0.5376(3) 0.13076(14) 0.0446(4) Uani d . 1 1
C C4 0.45817(10) 0.3498(4) 0.11400(16) 0.0385(4) Uani d . 1 1
C C5 0.46620(12) 0.1849(4) 0.01313(18) 0.0459(5) Uani d . 1 1
H H5 0.4301 0.1889 -0.0535 0.055 Uiso calc R 1 1
C C6 0.53411(13) 0.0157(4) 0.02439(17) 0.0501(5) Uani d . 1 1
H H6 0.5479 -0.1056 -0.0351 0.060 Uiso calc R 1 1
C C7 0.57958(11) 0.0402(4) 0.12977(19) 0.0457(4) Uani d . 1 1
O O2 0.68678(9) -0.0828(4) 0.26743(18) 0.0723(5) Uani d . 1 1
C C2 0.39359(13) 0.6822(3) 0.24362(18) 0.0460(5) Uani d . 1 1
H H2A 0.3870 0.8658 0.2251 0.055 Uiso calc R 1 1
H H2B 0.4459 0.6617 0.2888 0.055 Uiso calc R 1 1
C C1 0.33673(14) 0.5845(5) 0.0376(2) 0.0583(6) Uani d . 1 1
H H1A 0.3644 0.6127 -0.0389 0.087 Uiso calc R 1 1
H H1B 0.3040 0.7356 0.0585 0.087 Uiso calc R 1 1
H H1C 0.2999 0.4362 0.0315 0.087 Uiso calc R 1 1
C C8 0.64980(13) -0.1077(4) 0.1692(2) 0.0553(5) Uani d . 1 1
H H8 0.6700 -0.2351 0.1167 0.066 Uiso calc R 1 1
C C3 0.32038(12) 0.5959(4) 0.32204(19) 0.0490(5) Uani d . 1 1
H H3A 0.3184 0.7022 0.3947 0.059 Uiso calc R 1 1
H H3B 0.2676 0.6204 0.2783 0.059 Uiso calc R 1 1

loop_
_atom_site_aniso_label
_atom_site_aniso_U_11
_atom_site_aniso_U_22
_atom_site_aniso_U_33
_atom_site_aniso_U_12
_atom_site_aniso_U_13
_atom_site_aniso_U_23
S1 0.0454(2) 0.0426(2) 0.0403(2) 0.00002(17) -0.0065(2) -0.0035(3)
O1 0.0509(8) 0.0526(8) 0.0689(10) -0.0042(7) -0.0065(8) 0.0180(7)
N1 0.0451(8) 0.0484(9) 0.0403(7) 0.0028(7) -0.0043(7) 0.0008(7)
C4 0.0413(10) 0.0403(9) 0.0338(9) -0.0082(7) 0.0010(7) 0.0035(8)
C5 0.0524(12) 0.0537(12) 0.0317(9) -0.0072(9) 0.0002(8) -0.0023(8)
C6 0.0592(13) 0.0510(12) 0.0400(10) -0.0036(9) 0.0120(9) -0.0060(9)
C7 0.0433(10) 0.0437(10) 0.0500(9) -0.0024(8) 0.0106(8) 0.0003(8)
O2 0.0587(9) 0.0613(10) 0.0969(13) 0.0069(8) -0.0212(9) 0.0000(9)
C2 0.0446(9) 0.0380(9) 0.0555(14) -0.0031(7) 0.0037(8) -0.0050(8)
C1 0.0518(12) 0.0673(15) 0.0558(12) 0.0036(11) -0.0106(9) 0.0090(10)
C8 0.0484(11) 0.0469(12) 0.0705(13) 0.0010(10) 0.0064(12) 0.0012(10)
C3 0.0494(11) 0.0427(10) 0.0550(12) 0.0026(9) 0.0057(9) -0.0005(9)

loop_
_atom_type_symbol
_atom_type_description
_atom_type_scat_dispersion_real
_atom_type_scat_dispersion_imag
_atom_type_scat_source
C C 0.0033 0.0016 'International Tables Vol C Tables 4.2.6.8 and 6.1.1.4'
H H 0.0000 0.0000 'International Tables Vol C Tables 4.2.6.8 and 6.1.1.4'
N N 0.0061 0.0033 'International Tables Vol C Tables 4.2.6.8 and 6.1.1.4'
O O 0.0106 0.0060 'International Tables Vol C Tables 4.2.6.8 and 6.1.1.4'
S S 0.1246 0.1234 'International Tables Vol C Tables 4.2.6.8 and 6.1.1.4'

loop_
_geom_angle_atom_site_label_1
_geom_angle_atom_site_label_2
_geom_angle_atom_site_label_3
_geom_angle
C4 S1 C7 91.21(10)
C3 O1 H1 109.5
C4 N1 C2 122.26(16)
C4 N1 C1 119.38(17)
C2 N1 C1 118.15(17)
N1 C4 C5 127.17(17)
N1 C4 S1 121.74(14)
C5 C4 S1 111.08(15)
C6 C5 C4 112.17(18)
C6 C5 H5 123.9
C4 C5 H5 123.9
C7 C6 C5 114.99(18)
C7 C6 H6 122.5
C5 C6 H6 122.5
C6 C7 C8 128.45(19)
C6 C7 S1 110.53(15)
C8 C7 S1 120.99(17)
N1 C2 C3 113.27(16)
N1 C2 H2A 108.9
C3 C2 H2A 108.9
N1 C2 H2B 108.9
C3 C2 H2B 108.9
H2A C2 H2B 107.7
N1 C1 H1A 109.5
N1 C1 H1B 109.5
H1A C1 H1B 109.5
N1 C1 H1C 109.5
H1A C1 H1C 109.5
H1B C1 H1C 109.5
O2 C8 C7 125.7(2)
O2 C8 H8 117.1
C7 C8 H8 117.1
O1 C3 C2 110.98(15)
O1 C3 H3A 109.4
C2 C3 H3A 109.4
O1 C3 H3B 109.4
C2 C3 H3B 109.4
H3A C3 H3B 108.0

loop_
_geom_bond_atom_site_label_1
_geom_bond_atom_site_label_2
_geom_bond_distance
S1 C4 1.7398(18)
S1 C7 1.751(2)
O1 C3 1.414(3)
O1 H1 0.8200
N1 C4 1.342(3)
N1 C2 1.453(2)
N1 C1 1.454(3)
C4 C5 1.404(3)
C5 C6 1.384(3)
C5 H5 0.9300
C6 C7 1.371(3)
C6 H6 0.9300
C7 C8 1.411(3)
O2 C8 1.237(3)
C2 C3 1.509(3)
C2 H2A 0.9700
C2 H2B 0.9700
C1 H1A 0.9600
C1 H1B 0.9600
C1 H1C 0.9600
C8 H8 0.9300
C3 H3A 0.9700
C3 H3B 0.9700

loop_
_geom_hbond_atom_site_label_D
_geom_hbond_atom_site_label_H
_geom_hbond_atom_site_label_A
_geom_hbond_site_symmetry_A
_geom_hbond_distance_DH
_geom_hbond_distance_HA
_geom_hbond_distance_DA
_geom_hbond_angle_DHA
O1 H1 O2 4_455 0.82 1.93 2.751(2) 173.9

loop_
_geom_torsion_atom_site_label_1
_geom_torsion_atom_site_label_2
_geom_torsion_atom_site_label_3
_geom_torsion_atom_site_label_4
_geom_torsion
C2 N1 C4 C5 174.75(18)
C1 N1 C4 C5 0.2(3)
C2 N1 C4 S1 -6.4(2)
C1 N1 C4 S1 179.03(15)
C7 S1 C4 N1 -179.10(15)
C7 S1 C4 C5 -0.06(15)
N1 C4 C5 C6 178.94(18)
S1 C4 C5 C6 0.0(2)
C4 C5 C6 C7 0.1(2)
C5 C6 C7 C8 177.8(2)
C5 C6 C7 S1 -0.2(2)
C4 S1 C7 C6 0.14(15)
C4 S1 C7 C8 -178.05(16)
C4 N1 C2 C3 -103.3(2)
C1 N1 C2 C3 71.4(2)
C6 C7 C8 O2 -177.4(2)
S1 C7 C8 O2 0.5(3)
N1 C2 C3 O1 60.7(2)
